data_7005215
loop_
_publ_author_name
'Boyall, Alice J.'
'Dillon, Keith B.'
'Howard, Judith A. K.'
'Monks, Philippa K.'
'Thompson, Amber L.'

_publ_section_title
;
 Novel (n + 1 + 1) cycloaddition reactions; the formation of cyclic
 tetraphosphonium dications with four linked phosphorus atoms and an
 organic backbone.
;
_journal_issue 14
_journal_name_full 'Dalton transactions (Cambridge, England : 2003)'
_journal_page_first 1374
_journal_page_last 1376
_journal_paper_doi 10.1039/b618157k
_journal_year 2007
_chemical_formula_moiety 'C29 H32 P4, 2(C H Cl3), Cl6 Sn'
_chemical_formula_sum 'C31 H34 Cl12 P4 Sn'
_chemical_formula_weight 1074.55
_chemical_melting_point ?
_space_group_IT_number 14
_symmetry_cell_setting monoclinic
_symmetry_space_group_name_Hall '-P 2yn'
_symmetry_space_group_name_H-M 'P 1 21/n 1'
_atom_sites_solution_hydrogens geom
_atom_sites_solution_primary direct
_atom_sites_solution_secondary difmap
_cell_angle_alpha 90.00
_cell_angle_beta 93.190(2)
_cell_angle_gamma 90.00
_cell_formula_units_Z 4
_cell_length_a 12.1214(12)
_cell_length_b 18.8045(19)
_cell_length_c 19.074(2)
_cell_measurement_reflns_used 5025
_cell_measurement_temperature 120(2)
_cell_measurement_theta_max 27.472
_cell_measurement_theta_min 2.225
_cell_volume 4340.9(8)
_computing_cell_refinement 'SMART-NT V6.1 (Bruker, 2000)'
_computing_data_collection 'SMART-NT V6.1 (Bruker, 2000)'
_computing_data_reduction 'SAINT-NT V6.45A (Bruker, 2000)'
_computing_molecular_graphics 'Bruker SHELXTL'
_computing_publication_material 'Bruker SHELXTL'
_computing_structure_refinement 'SHELXL-97 (Sheldrick, 1997)'
_computing_structure_solution 'SHELXS-97 (Sheldrick, 1997)'
_diffrn_ambient_temperature 120(2)
_diffrn_detector_area_resol_mean 8
_diffrn_measured_fraction_theta_full 0.997
_diffrn_measured_fraction_theta_max 0.997
_diffrn_measurement_device_type 'Bruker SMART CCD 1K area detector'
_diffrn_measurement_method \w-scans
_diffrn_radiation_monochromator graphite
_diffrn_radiation_source 'fine-focus sealed tube'
_diffrn_radiation_type MoK\a
_diffrn_radiation_wavelength 0.71073
_diffrn_reflns_av_R_equivalents 0.0920
_diffrn_reflns_av_sigmaI/netI 0.0725
_diffrn_reflns_limit_h_max 15
_diffrn_reflns_limit_h_min -15
_diffrn_reflns_limit_k_max 24
_diffrn_reflns_limit_k_min -24
_diffrn_reflns_limit_l_max 24
_diffrn_reflns_limit_l_min -24
_diffrn_reflns_number 41366
_diffrn_reflns_theta_full 27.53
_diffrn_reflns_theta_max 27.53
_diffrn_reflns_theta_min 1.52
_exptl_absorpt_coefficient_mu 1.499
_exptl_absorpt_correction_T_max 0.9415
_exptl_absorpt_correction_T_min 0.7562
_exptl_absorpt_correction_type integration
_exptl_absorpt_process_details 'XPREP (SHELXTL,1997)'
_exptl_crystal_colour colourless
_exptl_crystal_density_diffrn 1.644
_exptl_crystal_density_meas ?
_exptl_crystal_density_method .
_exptl_crystal_description block
_exptl_crystal_F_000 2136
_exptl_crystal_size_max 0.20
_exptl_crystal_size_mid 0.10
_exptl_crystal_size_min 0.04
_refine_diff_density_max 0.995
_refine_diff_density_min -1.021
_refine_diff_density_rms 0.124
_refine_ls_extinction_method none
_refine_ls_goodness_of_fit_ref 1.103
_refine_ls_hydrogen_treatment constr
_refine_ls_matrix_type full
_refine_ls_number_parameters 435
_refine_ls_number_reflns 9968
_refine_ls_number_restraints 0
_refine_ls_restrained_S_all 1.103
_refine_ls_R_factor_all 0.0963
_refine_ls_R_factor_gt 0.0596
_refine_ls_shift/su_max 0.001
_refine_ls_shift/su_mean 0.000
_refine_ls_structure_factor_coef Fsqd
_refine_ls_weighting_details 'calc w=1/[\s^2^(Fo^2^)+(0.0130P)^2^+13.7661P] where P=(Fo^2^+2Fc^2^)/3'
_refine_ls_weighting_scheme calc
_refine_ls_wR_factor_gt 0.0859
_refine_ls_wR_factor_ref 0.0945
_reflns_number_gt 7181
_reflns_number_total 9968
_reflns_threshold_expression >2sigma(I)
_cod_data_source_file b618157k.txt
_cod_data_source_block 3a
_cod_depositor_comments
;
The following automatic conversions were performed:
'_symmetry_cell_setting' value 'Monoclinic' changed to 'monoclinic'
according to '/home/saulius/struct/CIF-dictionaries/cif_core.dic'
dictionary named 'cif_core.dic' version 2.4.1 from 2010-06-29.

Automatic conversion script
Id: cif_fix_enum 1527 2010-12-29 10:47:43Z saulius 

The following automatic conversions were performed:

'_chemical_melting_point' value 'not measured' was changed to '?' -
the value is undefined or not given.

Automatic conversion script
Id: cif_fix_values 1646 2011-03-28 12:23:43Z adriana 
;
_cod_original_cell_volume 4341.0(8)
_cod_original_sg_symbol_H-M P2(1)/n
_cod_database_code 7005215

loop_
_symmetry_equiv_pos_as_xyz
'x, y, z'
'-x+1/2, y+1/2, -z+1/2'
'-x, -y, -z'
'x-1/2, -y-1/2, z-1/2'

loop_
_atom_site_label
_atom_site_type_symbol
_atom_site_fract_x
_atom_site_fract_y
_atom_site_fract_z
_atom_site_U_iso_or_equiv
_atom_site_adp_type
_atom_site_occupancy
_atom_site_symmetry_multiplicity
_atom_site_calc_flag
_atom_site_refinement_flags
_atom_site_disorder_assembly
_atom_site_disorder_group
C1 C 0.3243(3) 0.1657(2) 0.7570(2) 0.0148(10) Uani 1 1 d . . .
H1A H 0.2635 0.1671 0.7896 0.018 Uiso 1 1 calc R . .
H1B H 0.2994 0.1908 0.7133 0.018 Uiso 1 1 calc R . .
P1 P 0.35808(9) 0.07371(6) 0.73712(6) 0.0133(2) Uani 1 1 d . . .
C111 C 0.3695(3) 0.0236(2) 0.8176(2) 0.0147(9) Uani 1 1 d . . .
C112 C 0.4296(4) -0.0400(2) 0.8197(3) 0.0163(10) Uani 1 1 d . . .
H112 H 0.4608 -0.0575 0.7784 0.020 Uiso 1 1 calc R . .
C113 C 0.4434(4) -0.0774(3) 0.8821(3) 0.0225(11) Uani 1 1 d . . .
H113 H 0.4847 -0.1203 0.8836 0.027 Uiso 1 1 calc R . .
C114 C 0.3972(4) -0.0525(3) 0.9425(3) 0.0257(12) Uani 1 1 d . . .
H114 H 0.4071 -0.0784 0.9851 0.031 Uiso 1 1 calc R . .
C115 C 0.3362(4) 0.0106(3) 0.9404(3) 0.0264(12) Uani 1 1 d . . .
H115 H 0.3048 0.0276 0.9817 0.032 Uiso 1 1 calc R . .
C116 C 0.3213(4) 0.0484(2) 0.8782(3) 0.0184(10) Uani 1 1 d . . .
H116 H 0.2788 0.0909 0.8767 0.022 Uiso 1 1 calc R . .
C121 C 0.2588(4) 0.0365(2) 0.6740(2) 0.0146(9) Uani 1 1 d . . .
C122 C 0.2922(4) -0.0216(3) 0.6348(3) 0.0215(11) Uani 1 1 d . . .
H122 H 0.3664 -0.0379 0.6393 0.026 Uiso 1 1 calc R . .
C123 C 0.2150(4) -0.0554(3) 0.5890(3) 0.0266(12) Uani 1 1 d . . .
H123 H 0.2368 -0.0949 0.5620 0.032 Uiso 1 1 calc R . .
C124 C 0.1072(4) -0.0315(3) 0.5829(3) 0.0287(12) Uani 1 1 d . . .
H124 H 0.0550 -0.0551 0.5519 0.034 Uiso 1 1 calc R . .
C125 C 0.0743(4) 0.0266(3) 0.6215(3) 0.0253(12) Uani 1 1 d . . .
H125 H 0.0003 0.0433 0.6160 0.030 Uiso 1 1 calc R . .
C126 C 0.1492(4) 0.0602(3) 0.6678(3) 0.0208(11) Uani 1 1 d . . .
H126 H 0.1264 0.0991 0.6953 0.025 Uiso 1 1 calc R . .
P2 P 0.52217(9) 0.07504(6) 0.69561(6) 0.0147(2) Uani 1 1 d . . .
C21 C 0.4926(4) 0.1369(3) 0.6209(2) 0.0181(10) Uani 1 1 d . . .
H21A H 0.4358 0.1157 0.5880 0.022 Uiso 1 1 calc R . .
H21B H 0.4627 0.1820 0.6387 0.022 Uiso 1 1 calc R . .
C22 C 0.5965(4) 0.1524(3) 0.5818(3) 0.0287(12) Uani 1 1 d . . .
H22A H 0.5768 0.1804 0.5396 0.043 Uiso 1 1 calc R . .
H22B H 0.6305 0.1076 0.5683 0.043 Uiso 1 1 calc R . .
H22C H 0.6490 0.1794 0.6125 0.043 Uiso 1 1 calc R . .
P3 P 0.59953(9) 0.14961(6) 0.77368(6) 0.0140(2) Uani 1 1 d . . .
C31 C 0.6288(4) 0.0914(2) 0.8518(2) 0.0158(10) Uani 1 1 d . . .
H31A H 0.6632 0.1198 0.8909 0.019 Uiso 1 1 calc R . .
H31B H 0.5590 0.0709 0.8674 0.019 Uiso 1 1 calc R . .
C32 C 0.7077(4) 0.0312(3) 0.8320(3) 0.0245(11) Uani 1 1 d . . .
H32A H 0.7305 0.0040 0.8741 0.037 Uiso 1 1 calc R . .
H32B H 0.7730 0.0517 0.8116 0.037 Uiso 1 1 calc R . .
H32C H 0.6697 -0.0003 0.7976 0.037 Uiso 1 1 calc R . .
P4 P 0.44754(9) 0.20988(6) 0.79745(6) 0.0123(2) Uani 1 1 d . . .
C411 C 0.4312(4) 0.2239(2) 0.8897(2) 0.0156(10) Uani 1 1 d . . .
C412 C 0.3266(4) 0.2313(3) 0.9162(3) 0.0218(10) Uani 1 1 d . . .
H412 H 0.2619 0.2255 0.8862 0.026 Uiso 1 1 calc R . .
C413 C 0.3182(4) 0.2472(3) 0.9867(3) 0.0265(12) Uani 1 1 d . . .
H413 H 0.2473 0.2524 1.0049 0.032 Uiso 1 1 calc R . .
C414 C 0.4121(4) 0.2554(3) 1.0309(3) 0.0270(12) Uani 1 1 d . . .
H414 H 0.4053 0.2651 1.0793 0.032 Uiso 1 1 calc R . .
C415 C 0.5159(4) 0.2495(3) 1.0043(3) 0.0227(11) Uani 1 1 d . . .
H415 H 0.5801 0.2559 1.0344 0.027 Uiso 1 1 calc R . .
C416 C 0.5262(4) 0.2342(3) 0.9336(2) 0.0201(10) Uani 1 1 d . . .
H416 H 0.5973 0.2307 0.9152 0.024 Uiso 1 1 calc R . .
C421 C 0.4576(4) 0.2959(2) 0.7570(2) 0.0144(10) Uani 1 1 d . . .
C422 C 0.3617(4) 0.3356(3) 0.7412(3) 0.0228(11) Uani 1 1 d . . .
H422 H 0.2909 0.3160 0.7482 0.027 Uiso 1 1 calc R . .
C423 C 0.3718(4) 0.4042(3) 0.7152(3) 0.0287(13) Uani 1 1 d . . .
H423 H 0.3071 0.4309 0.7028 0.034 Uiso 1 1 calc R . .
C424 C 0.4738(4) 0.4343(3) 0.7071(3) 0.0251(11) Uani 1 1 d . . .
H424 H 0.4794 0.4818 0.6908 0.030 Uiso 1 1 calc R . .
C425 C 0.5686(4) 0.3946(3) 0.7231(3) 0.0261(12) Uani 1 1 d . . .
H425 H 0.6391 0.4150 0.7169 0.031 Uiso 1 1 calc R . .
C426 C 0.5614(4) 0.3257(3) 0.7479(3) 0.0210(11) Uani 1 1 d . . .
H426 H 0.6266 0.2989 0.7586 0.025 Uiso 1 1 calc R . .
Sn1 Sn 0.45746(2) 0.261879(17) 0.273094(18) 0.01425(8) Uani 1 1 d . . .
Cl1 Cl 0.35146(10) 0.16770(7) 0.21496(8) 0.0316(3) Uani 1 1 d . . .
Cl2 Cl 0.31746(9) 0.26801(7) 0.36048(6) 0.0206(2) Uani 1 1 d . . .
Cl3 Cl 0.56322(9) 0.35724(6) 0.33477(6) 0.0203(3) Uani 1 1 d . . .
Cl4 Cl 0.59755(9) 0.25107(6) 0.18647(6) 0.0214(3) Uani 1 1 d . . .
Cl5 Cl 0.36475(9) 0.35234(7) 0.20191(6) 0.0222(3) Uani 1 1 d . . .
Cl6 Cl 0.56023(11) 0.17774(7) 0.34703(8) 0.0344(3) Uani 1 1 d . . .
C1S C 0.2977(4) 0.0851(3) 0.4120(3) 0.0302(13) Uani 1 1 d . . .
H1SA H 0.3170 0.1238 0.3788 0.036 Uiso 1 1 calc R . .
Cl1S Cl 0.42078(11) 0.04972(8) 0.45181(7) 0.0332(3) Uani 1 1 d . . .
Cl2S Cl 0.22478(12) 0.01804(9) 0.36450(8) 0.0431(4) Uani 1 1 d . . .
Cl3S Cl 0.21591(15) 0.12118(8) 0.47680(10) 0.0525(5) Uani 1 1 d . . .
C2S C 0.4468(5) 0.3492(3) 0.5012(3) 0.0453(16) Uani 1 1 d . . .
H2SA H 0.4537 0.3239 0.4555 0.054 Uiso 1 1 calc R . .
Cl4S Cl 0.39651(15) 0.43392(10) 0.48418(11) 0.0612(5) Uani 1 1 d . . .
Cl5S Cl 0.57794(18) 0.35358(13) 0.54516(12) 0.0873(8) Uani 1 1 d . . .
Cl6S Cl 0.3535(2) 0.30170(12) 0.55178(10) 0.0783(7) Uani 1 1 d . . .

loop_
_atom_site_aniso_label
_atom_site_aniso_U_11
_atom_site_aniso_U_22
_atom_site_aniso_U_33
_atom_site_aniso_U_23
_atom_site_aniso_U_13
_atom_site_aniso_U_12
C1 0.013(2) 0.013(2) 0.018(3) -0.0008(19) -0.0008(18) -0.0005(17)
P1 0.0116(5) 0.0131(6) 0.0155(6) -0.0023(5) 0.0011(5) -0.0002(4)
C111 0.009(2) 0.016(2) 0.019(2) 0.002(2) 0.0004(18) -0.0037(17)
C112 0.014(2) 0.015(2) 0.019(3) -0.0014(19) 0.0002(18) -0.0006(18)
C113 0.022(2) 0.018(3) 0.028(3) 0.000(2) 0.002(2) 0.000(2)
C114 0.035(3) 0.019(3) 0.024(3) 0.006(2) 0.007(2) -0.002(2)
C115 0.035(3) 0.027(3) 0.018(3) 0.000(2) 0.008(2) 0.001(2)
C116 0.017(2) 0.016(2) 0.022(3) -0.001(2) 0.005(2) 0.0029(18)
C121 0.016(2) 0.016(2) 0.011(2) 0.0008(18) -0.0015(18) -0.0040(18)
C122 0.019(2) 0.020(3) 0.025(3) -0.002(2) -0.001(2) 0.004(2)
C123 0.030(3) 0.025(3) 0.024(3) -0.011(2) -0.005(2) 0.001(2)
C124 0.025(3) 0.028(3) 0.032(3) -0.009(2) -0.005(2) -0.009(2)
C125 0.018(2) 0.028(3) 0.029(3) -0.005(2) 0.001(2) -0.003(2)
C126 0.015(2) 0.023(3) 0.024(3) -0.005(2) -0.001(2) 0.0006(19)
P2 0.0128(5) 0.0163(6) 0.0153(6) -0.0013(5) 0.0023(5) 0.0007(5)
C21 0.018(2) 0.021(3) 0.015(2) 0.000(2) 0.0002(19) -0.0010(19)
C22 0.030(3) 0.032(3) 0.025(3) 0.009(2) 0.004(2) -0.005(2)
P3 0.0106(5) 0.0149(6) 0.0163(6) -0.0010(5) 0.0003(5) 0.0001(4)
C31 0.015(2) 0.020(2) 0.013(2) 0.0010(19) -0.0003(18) 0.0009(18)
C32 0.024(3) 0.020(3) 0.029(3) 0.002(2) -0.005(2) 0.005(2)
P4 0.0110(5) 0.0125(6) 0.0135(6) -0.0021(5) 0.0011(4) -0.0004(4)
C411 0.019(2) 0.013(2) 0.015(2) -0.0035(18) 0.0023(18) -0.0002(17)
C412 0.021(2) 0.021(3) 0.023(3) -0.006(2) 0.000(2) -0.002(2)
C413 0.022(2) 0.027(3) 0.032(3) -0.005(2) 0.010(2) 0.000(2)
C414 0.033(3) 0.032(3) 0.017(3) -0.010(2) 0.009(2) -0.003(2)
C415 0.024(2) 0.025(3) 0.019(3) -0.005(2) -0.003(2) -0.002(2)
C416 0.012(2) 0.028(3) 0.021(3) -0.001(2) 0.0016(18) 0.000(2)
C421 0.014(2) 0.012(2) 0.017(3) -0.0050(18) 0.0036(19) 0.0004(18)
C422 0.016(2) 0.017(3) 0.036(3) -0.004(2) 0.001(2) 0.0016(19)
C423 0.027(3) 0.021(3) 0.038(3) -0.004(2) 0.000(2) 0.009(2)
C424 0.029(3) 0.016(3) 0.030(3) 0.004(2) 0.003(2) 0.000(2)
C425 0.019(3) 0.025(3) 0.035(3) 0.003(2) 0.006(2) -0.004(2)
C426 0.018(2) 0.020(3) 0.025(3) 0.006(2) 0.001(2) 0.0032(19)
Sn1 0.01075(14) 0.01283(15) 0.01935(17) -0.00018(14) 0.00231(11) 0.00055(13)
Cl1 0.0193(6) 0.0269(7) 0.0495(9) -0.0180(6) 0.0100(6) -0.0081(5)
Cl2 0.0185(5) 0.0227(6) 0.0211(6) 0.0028(5) 0.0051(5) 0.0025(5)
Cl3 0.0169(5) 0.0238(6) 0.0202(6) -0.0043(5) 0.0017(5) -0.0031(5)
Cl4 0.0134(5) 0.0254(7) 0.0257(7) -0.0084(5) 0.0048(5) -0.0035(4)
Cl5 0.0179(6) 0.0282(7) 0.0205(6) 0.0054(5) 0.0018(5) 0.0059(5)
Cl6 0.0291(7) 0.0272(7) 0.0469(9) 0.0136(6) 0.0020(6) 0.0101(6)
C1S 0.031(3) 0.024(3) 0.036(3) 0.004(2) 0.011(3) 0.001(2)
Cl1S 0.0298(7) 0.0390(8) 0.0304(8) -0.0058(6) -0.0021(6) -0.0004(6)
Cl2S 0.0266(7) 0.0588(10) 0.0430(9) -0.0065(8) -0.0057(6) -0.0009(7)
Cl3S 0.0602(10) 0.0341(8) 0.0668(12) -0.0021(8) 0.0356(9) 0.0137(8)
C2S 0.055(4) 0.048(4) 0.032(4) -0.006(3) -0.004(3) 0.019(3)
Cl4S 0.0517(10) 0.0466(10) 0.0848(15) 0.0103(10) -0.0017(10) 0.0179(8)
Cl5S 0.0785(14) 0.1062(18) 0.0719(14) -0.0505(13) -0.0439(12) 0.0589(13)
Cl6S 0.133(2) 0.0655(14) 0.0373(11) 0.0107(9) 0.0146(12) 0.0070(13)

loop_
_atom_type_symbol
_atom_type_description
_atom_type_scat_dispersion_real
_atom_type_scat_dispersion_imag
_atom_type_scat_source
C C 0.0033 0.0016 'International Tables Vol C Tables 4.2.6.8 and 6.1.1.4'
H H 0.0000 0.0000 'International Tables Vol C Tables 4.2.6.8 and 6.1.1.4'
P P 0.1023 0.0942 'International Tables Vol C Tables 4.2.6.8 and 6.1.1.4'
Cl Cl 0.1484 0.1585 'International Tables Vol C Tables 4.2.6.8 and 6.1.1.4'
Sn Sn -0.6537 1.4246 'International Tables Vol C Tables 4.2.6.8 and 6.1.1.4'

loop_
_exptl_crystal_face_index_h
_exptl_crystal_face_index_k
_exptl_crystal_face_index_l
_exptl_crystal_face_perp_dist
0.00 1.00 0.00 0.0500
0.00 -1.00 0.00 0.0500
0.00 0.00 1.00 0.1000
0.00 0.00 -1.00 0.1000
1.00 0.00 0.00 0.0200
-1.00 0.00 0.00 0.0200

loop_
_geom_angle_atom_site_label_1
_geom_angle_atom_site_label_2
_geom_angle_atom_site_label_3
_geom_angle
_geom_angle_site_symmetry_1
_geom_angle_site_symmetry_3
_geom_angle_publ_flag
P1 C1 P4 109.2(2) . . ?
P1 C1 H1A 109.8 . . ?
P4 C1 H1A 109.8 . . ?
P1 C1 H1B 109.8 . . ?
P4 C1 H1B 109.8 . . ?
H1A C1 H1B 108.3 . . ?
C121 P1 C111 112.6(2) . . ?
C121 P1 C1 111.1(2) . . ?
C111 P1 C1 109.1(2) . . ?
C121 P1 P2 110.56(16) . . ?
C111 P1 P2 106.69(15) . . ?
C1 P1 P2 106.55(15) . . ?
C112 C111 C116 120.1(4) . . ?
C112 C111 P1 119.1(4) . . ?
C116 C111 P1 120.9(3) . . ?
C113 C112 C111 119.6(4) . . ?
C113 C112 H112 120.2 . . ?
C111 C112 H112 120.2 . . ?
C112 C113 C114 120.5(5) . . ?
C112 C113 H113 119.7 . . ?
C114 C113 H113 119.7 . . ?
C113 C114 C115 120.0(5) . . ?
C113 C114 H114 120.0 . . ?
C115 C114 H114 120.0 . . ?
C116 C115 C114 120.2(5) . . ?
C116 C115 H115 119.9 . . ?
C114 C115 H115 119.9 . . ?
C115 C116 C111 119.6(4) . . ?
C115 C116 H116 120.2 . . ?
C111 C116 H116 120.2 . . ?
C122 C121 C126 120.5(4) . . ?
C122 C121 P1 117.4(3) . . ?
C126 C121 P1 121.9(4) . . ?
C121 C122 C123 119.1(4) . . ?
C121 C122 H122 120.4 . . ?
C123 C122 H122 120.4 . . ?
C124 C123 C122 120.2(5) . . ?
C124 C123 H123 119.9 . . ?
C122 C123 H123 119.9 . . ?
C123 C124 C125 120.6(5) . . ?
C123 C124 H124 119.7 . . ?
C125 C124 H124 119.7 . . ?
C126 C125 C124 120.0(5) . . ?
C126 C125 H125 120.0 . . ?
C124 C125 H125 120.0 . . ?
C125 C126 C121 119.6(5) . . ?
C125 C126 H126 120.2 . . ?
C121 C126 H126 120.2 . . ?
C21 P2 P1 98.31(15) . . ?
C21 P2 P3 100.11(16) . . ?
P1 P2 P3 97.10(6) . . ?
C22 C21 P2 111.4(3) . . ?
C22 C21 H21A 109.4 . . ?
P2 C21 H21A 109.4 . . ?
C22 C21 H21B 109.4 . . ?
P2 C21 H21B 109.4 . . ?
H21A C21 H21B 108.0 . . ?
C21 C22 H22A 109.5 . . ?
C21 C22 H22B 109.5 . . ?
H22A C22 H22B 109.5 . . ?
C21 C22 H22C 109.5 . . ?
H22A C22 H22C 109.5 . . ?
H22B C22 H22C 109.5 . . ?
C31 P3 P2 102.71(16) . . ?
C31 P3 P4 104.95(15) . . ?
P2 P3 P4 97.74(6) . . ?
C32 C31 P3 109.1(3) . . ?
C32 C31 H31A 109.9 . . ?
P3 C31 H31A 109.9 . . ?
C32 C31 H31B 109.9 . . ?
P3 C31 H31B 109.9 . . ?
H31A C31 H31B 108.3 . . ?
C31 C32 H32A 109.5 . . ?
C31 C32 H32B 109.5 . . ?
H32A C32 H32B 109.5 . . ?
C31 C32 H32C 109.5 . . ?
H32A C32 H32C 109.5 . . ?
H32B C32 H32C 109.5 . . ?
C421 P4 C411 107.5(2) . . ?
C421 P4 C1 107.4(2) . . ?
C411 P4 C1 110.2(2) . . ?
C421 P4 P3 107.03(15) . . ?
C411 P4 P3 114.22(16) . . ?
C1 P4 P3 110.22(15) . . ?
C412 C411 C416 120.2(4) . . ?
C412 C411 P4 121.3(4) . . ?
C416 C411 P4 118.2(3) . . ?
C413 C412 C411 119.3(5) . . ?
C413 C412 H412 120.4 . . ?
C411 C412 H412 120.4 . . ?
C412 C413 C414 120.8(4) . . ?
C412 C413 H413 119.6 . . ?
C414 C413 H413 119.6 . . ?
C415 C414 C413 119.9(5) . . ?
C415 C414 H414 120.0 . . ?
C413 C414 H414 120.0 . . ?
C414 C415 C416 120.3(5) . . ?
C414 C415 H415 119.9 . . ?
C416 C415 H415 119.9 . . ?
C415 C416 C411 119.5(4) . . ?
C415 C416 H416 120.2 . . ?
C411 C416 H416 120.2 . . ?
C426 C421 C422 120.1(4) . . ?
C426 C421 P4 119.8(3) . . ?
C422 C421 P4 119.7(3) . . ?
C423 C422 C421 118.9(4) . . ?
C423 C422 H422 120.6 . . ?
C421 C422 H422 120.6 . . ?
C424 C423 C422 121.3(5) . . ?
C424 C423 H423 119.4 . . ?
C422 C423 H423 119.4 . . ?
C423 C424 C425 119.4(5) . . ?
C423 C424 H424 120.3 . . ?
C425 C424 H424 120.3 . . ?
C426 C425 C424 120.7(4) . . ?
C426 C425 H425 119.6 . . ?
C424 C425 H425 119.6 . . ?
C425 C426 C421 119.5(4) . . ?
C425 C426 H426 120.2 . . ?
C421 C426 H426 120.2 . . ?
Cl5 Sn1 Cl6 175.82(5) . . ?
Cl5 Sn1 Cl1 92.25(5) . . ?
Cl6 Sn1 Cl1 91.81(5) . . ?
Cl5 Sn1 Cl4 89.86(4) . . ?
Cl6 Sn1 Cl4 89.15(5) . . ?
Cl1 Sn1 Cl4 90.03(4) . . ?
Cl5 Sn1 Cl2 91.78(4) . . ?
Cl6 Sn1 Cl2 89.31(5) . . ?
Cl1 Sn1 Cl2 88.62(4) . . ?
Cl4 Sn1 Cl2 177.91(4) . . ?
Cl5 Sn1 Cl3 88.24(4) . . ?
Cl6 Sn1 Cl3 87.72(5) . . ?
Cl1 Sn1 Cl3 178.69(5) . . ?
Cl4 Sn1 Cl3 91.19(4) . . ?
Cl2 Sn1 Cl3 90.15(4) . . ?
Cl2S C1S Cl3S 110.5(3) . . ?
Cl2S C1S Cl1S 109.8(3) . . ?
Cl3S C1S Cl1S 109.7(3) . . ?
Cl2S C1S H1SA 108.9 . . ?
Cl3S C1S H1SA 108.9 . . ?
Cl1S C1S H1SA 108.9 . . ?
Cl4S C2S Cl5S 110.3(4) . . ?
Cl4S C2S Cl6S 109.7(3) . . ?
Cl5S C2S Cl6S 110.6(4) . . ?
Cl4S C2S H2SA 108.7 . . ?
Cl5S C2S H2SA 108.7 . . ?
Cl6S C2S H2SA 108.7 . . ?

loop_
_geom_bond_atom_site_label_1
_geom_bond_atom_site_label_2
_geom_bond_distance
_geom_bond_site_symmetry_2
_geom_bond_publ_flag
C1 P1 1.822(4) . ?
C1 P4 1.841(4) . ?
C1 H1A 0.9900 . ?
C1 H1B 0.9900 . ?
P1 C121 1.797(5) . ?
P1 C111 1.801(5) . ?
P1 P2 2.1814(16) . ?
C111 C112 1.401(6) . ?
C111 C116 1.403(6) . ?
C112 C113 1.384(7) . ?
C112 H112 0.9500 . ?
C113 C114 1.390(7) . ?
C113 H113 0.9500 . ?
C114 C115 1.397(7) . ?
C114 H114 0.9500 . ?
C115 C116 1.386(7) . ?
C115 H115 0.9500 . ?
C116 H116 0.9500 . ?
C121 C122 1.395(6) . ?
C121 C126 1.400(6) . ?
C122 C123 1.397(7) . ?
C122 H122 0.9500 . ?
C123 C124 1.381(7) . ?
C123 H123 0.9500 . ?
C124 C125 1.388(7) . ?
C124 H124 0.9500 . ?
C125 C126 1.385(7) . ?
C125 H125 0.9500 . ?
C126 H126 0.9500 . ?
P2 C21 1.859(5) . ?
P2 P3 2.2154(17) . ?
C21 C22 1.527(6) . ?
C21 H21A 0.9900 . ?
C21 H21B 0.9900 . ?
C22 H22A 0.9800 . ?
C22 H22B 0.9800 . ?
C22 H22C 0.9800 . ?
P3 C31 1.867(5) . ?
P3 P4 2.2310(16) . ?
C31 C32 1.543(6) . ?
C31 H31A 0.9900 . ?
C31 H31B 0.9900 . ?
C32 H32A 0.9800 . ?
C32 H32B 0.9800 . ?
C32 H32C 0.9800 . ?
P4 C421 1.799(5) . ?
P4 C411 1.801(5) . ?
C411 C412 1.398(6) . ?
C411 C416 1.399(6) . ?
C412 C413 1.387(7) . ?
C412 H412 0.9500 . ?
C413 C414 1.387(7) . ?
C413 H413 0.9500 . ?
C414 C415 1.387(7) . ?
C414 H414 0.9500 . ?
C415 C416 1.391(7) . ?
C415 H415 0.9500 . ?
C416 H416 0.9500 . ?
C421 C426 1.397(6) . ?
C421 C422 1.400(6) . ?
C422 C423 1.391(7) . ?
C422 H422 0.9500 . ?
C423 C424 1.376(7) . ?
C423 H423 0.9500 . ?
C424 C425 1.390(7) . ?
C424 H424 0.9500 . ?
C425 C426 1.383(7) . ?
C425 H425 0.9500 . ?
C426 H426 0.9500 . ?
Sn1 Cl5 2.4146(12) . ?
Sn1 Cl6 2.4183(14) . ?
Sn1 Cl1 2.4204(13) . ?
Sn1 Cl4 2.4427(12) . ?
Sn1 Cl2 2.4467(12) . ?
Sn1 Cl3 2.4647(12) . ?
C1S Cl2S 1.761(6) . ?
C1S Cl3S 1.763(5) . ?
C1S Cl1S 1.766(6) . ?
C1S H1SA 1.0000 . ?
C2S Cl4S 1.730(6) . ?
C2S Cl5S 1.758(7) . ?
C2S Cl6S 1.769(7) . ?
C2S H2SA 1.0000 . ?

loop_
_geom_torsion_atom_site_label_1
_geom_torsion_atom_site_label_2
_geom_torsion_atom_site_label_3
_geom_torsion_atom_site_label_4
_geom_torsion
_geom_torsion_site_symmetry_1
_geom_torsion_site_symmetry_2
_geom_torsion_site_symmetry_3
_geom_torsion_site_symmetry_4
_geom_torsion_publ_flag
P4 C1 P1 C121 -161.6(2) . . . . ?
P4 C1 P1 C111 73.7(3) . . . . ?
P4 C1 P1 P2 -41.1(3) . . . . ?
C121 P1 C111 C112 77.6(4) . . . . ?
C1 P1 C111 C112 -158.6(3) . . . . ?
P2 P1 C111 C112 -43.9(4) . . . . ?
C121 P1 C111 C116 -103.9(4) . . . . ?
C1 P1 C111 C116 19.9(4) . . . . ?
P2 P1 C111 C116 134.6(3) . . . . ?
C116 C111 C112 C113 -1.5(7) . . . . ?
P1 C111 C112 C113 177.0(4) . . . . ?
C111 C112 C113 C114 0.6(7) . . . . ?
C112 C113 C114 C115 0.1(8) . . . . ?
C113 C114 C115 C116 0.2(8) . . . . ?
C114 C115 C116 C111 -1.1(8) . . . . ?
C112 C111 C116 C115 1.8(7) . . . . ?
P1 C111 C116 C115 -176.7(4) . . . . ?
C111 P1 C121 C122 -80.1(4) . . . . ?
C1 P1 C121 C122 157.2(4) . . . . ?
P2 P1 C121 C122 39.1(4) . . . . ?
C111 P1 C121 C126 94.5(4) . . . . ?
C1 P1 C121 C126 -28.1(5) . . . . ?
P2 P1 C121 C126 -146.2(4) . . . . ?
C126 C121 C122 C123 0.5(7) . . . . ?
P1 C121 C122 C123 175.2(4) . . . . ?
C121 C122 C123 C124 -0.1(8) . . . . ?
C122 C123 C124 C125 0.6(8) . . . . ?
C123 C124 C125 C126 -1.5(8) . . . . ?
C124 C125 C126 C121 1.8(8) . . . . ?
C122 C121 C126 C125 -1.3(7) . . . . ?
P1 C121 C126 C125 -175.9(4) . . . . ?
C121 P1 P2 C21 63.5(2) . . . . ?
C111 P1 P2 C21 -173.8(2) . . . . ?
C1 P1 P2 C21 -57.4(2) . . . . ?
C121 P1 P2 P3 164.81(17) . . . . ?
C111 P1 P2 P3 -72.41(17) . . . . ?
C1 P1 P2 P3 44.01(17) . . . . ?
P1 P2 C21 C22 177.0(3) . . . . ?
P3 P2 C21 C22 78.2(4) . . . . ?
C21 P2 P3 C31 178.7(2) . . . . ?
P1 P2 P3 C31 78.87(15) . . . . ?
C21 P2 P3 P4 71.35(15) . . . . ?
P1 P2 P3 P4 -28.45(7) . . . . ?
P2 P3 C31 C32 60.3(3) . . . . ?
P4 P3 C31 C32 162.0(3) . . . . ?
P1 C1 P4 C421 135.6(2) . . . . ?
P1 C1 P4 C411 -107.6(3) . . . . ?
P1 C1 P4 P3 19.4(3) . . . . ?
C31 P3 P4 C421 147.5(2) . . . . ?
P2 P3 P4 C421 -107.05(16) . . . . ?
C31 P3 P4 C411 28.7(2) . . . . ?
P2 P3 P4 C411 134.09(17) . . . . ?
C31 P3 P4 C1 -96.0(2) . . . . ?
P2 P3 P4 C1 9.44(17) . . . . ?
C421 P4 C411 C412 89.6(4) . . . . ?
C1 P4 C411 C412 -27.1(5) . . . . ?
P3 P4 C411 C412 -151.8(3) . . . . ?
C421 P4 C411 C416 -84.4(4) . . . . ?
C1 P4 C411 C416 158.9(4) . . . . ?
P3 P4 C411 C416 34.2(4) . . . . ?
C416 C411 C412 C413 -1.5(7) . . . . ?
P4 C411 C412 C413 -175.4(4) . . . . ?
C411 C412 C413 C414 -0.3(8) . . . . ?
C412 C413 C414 C415 1.6(8) . . . . ?
C413 C414 C415 C416 -1.0(8) . . . . ?
C414 C415 C416 C411 -0.8(8) . . . . ?
C412 C411 C416 C415 2.1(7) . . . . ?
P4 C411 C416 C415 176.1(4) . . . . ?
C411 P4 C421 C426 94.3(4) . . . . ?
C1 P4 C421 C426 -147.2(4) . . . . ?
P3 P4 C421 C426 -28.8(4) . . . . ?
C411 P4 C421 C422 -79.4(4) . . . . ?
C1 P4 C421 C422 39.2(4) . . . . ?
P3 P4 C421 C422 157.5(4) . . . . ?
C426 C421 C422 C423 1.3(7) . . . . ?
P4 C421 C422 C423 174.9(4) . . . . ?
C421 C422 C423 C424 -2.3(8) . . . . ?
C422 C423 C424 C425 2.1(8) . . . . ?
C423 C424 C425 C426 -0.9(8) . . . . ?
C424 C425 C426 C421 0.0(8) . . . . ?
C422 C421 C426 C425 -0.1(7) . . . . ?
P4 C421 C426 C425 -173.7(4) . . . . ?
